data_1502231
loop_
_publ_author_name
'Palframan, Matthew J.'
'Kociok-K\"ohn, Gabriele'
'Lewis, Simon E.'

_publ_section_title
;
 Total synthesis of (+)-grandifloracin by iron complexation of a microbial
 arene oxidation product.
;
_journal_issue 12
_journal_name_full 'Organic letters'
_journal_page_first 3150
_journal_page_last 3153
_journal_paper_doi 10.1021/ol201057r
_journal_volume 13
_journal_year 2011
_chemical_absolute_configuration ad
_chemical_formula_moiety 'C17 H24 Fe O7 Si'
_chemical_formula_sum 'C17 H24 Fe O7 Si'
_chemical_formula_weight 424.30
_chemical_name_systematic
;
 ?
;
_space_group_IT_number 4
_symmetry_cell_setting monoclinic
_symmetry_space_group_name_Hall 'P 2yb'
_symmetry_space_group_name_H-M 'P 1 21 1'
_atom_sites_solution_hydrogens geom
_atom_sites_solution_primary direct
_atom_sites_solution_secondary difmap
_audit_creation_method SHELXL-97
_cell_angle_alpha 90.00
_cell_angle_beta 92.639(2)
_cell_angle_gamma 90.00
_cell_formula_units_Z 2
_cell_length_a 10.7041(2)
_cell_length_b 6.7030(2)
_cell_length_c 13.9287(3)
_cell_measurement_reflns_used 16471
_cell_measurement_temperature 150(2)
_cell_measurement_theta_max 30.034
_cell_measurement_theta_min 2.910
_cell_volume 998.32(4)
_computing_cell_refinement 'HKL Scalepack (Otwinski & Minor, 1997)'
_computing_data_collection 'Collect (Nonius BV, 1997-2000)'
_computing_data_reduction
;
 DENZO-SCALEPACK Z. Otwinowski and W. Minor, " 
 Processing of X-ray Diffraction Data Collected in Oscillation Mode ", 
 Methods in Enzymology, Volume 276: Macromolecular Crystallography, 
 part A, p.307-326, 1997,C.W. Carter, Jr. & R. M. Sweet, Eds., Academic Press.
;
_computing_molecular_graphics 'ORTEP3 for Windows - Farrugia, L. J. J. Appl. Crystallogr. 1997, 30, 565'
_computing_publication_material
;
 'WinGX publication routines, Farrugia, 
 L. J., J. Appl. Crystallogr., 1999, 32, 837-838
;
_computing_structure_refinement
;
 SHELXL97 -Program for Crystal Structure Analysis (Release 97-2). 
 Sheldrick, G.M., Institut f\"ur Anorganische Chemie der Universit\"at, 
 Tammanstrasse 4, D-3400 G\"ottingen, Germany, 1998 
;
_computing_structure_solution
; 
 SIR97- Altomare A., Burla M.C., Camalli M., Cascarano G.L., Giacovazzo C. , 
 Guagliardi A., Moliterni A.G.G., Polidori G.,Spagna R. 
 (1999) J. Appl. Cryst. 32, 115-119
;
_diffrn_ambient_temperature 150(2)
_diffrn_measured_fraction_theta_full 0.992
_diffrn_measured_fraction_theta_max 0.992
_diffrn_measurement_device_type 'Nonius Kappa CCD'
_diffrn_measurement_method '303 2.0 degree images with \f and \w scans'
_diffrn_radiation_monochromator graphite
_diffrn_radiation_source 'fine-focus sealed tube'
_diffrn_radiation_type MoK\a
_diffrn_radiation_wavelength 0.71073
_diffrn_reflns_av_R_equivalents 0.0405
_diffrn_reflns_av_sigmaI/netI 0.0341
_diffrn_reflns_limit_h_max 14
_diffrn_reflns_limit_h_min -15
_diffrn_reflns_limit_k_max 9
_diffrn_reflns_limit_k_min -9
_diffrn_reflns_limit_l_max 19
_diffrn_reflns_limit_l_min -19
_diffrn_reflns_number 19901
_diffrn_reflns_theta_full 30.04
_diffrn_reflns_theta_max 30.04
_diffrn_reflns_theta_min 3.57
_diffrn_standards_decay_% 0
_diffrn_standards_number 0
_exptl_absorpt_coefficient_mu 0.849
_exptl_absorpt_correction_T_max 0.6762
_exptl_absorpt_correction_T_min 0.6762
_exptl_absorpt_correction_type multi-scan
_exptl_absorpt_process_details
;
multi-scan from symmetry-related measurements 
 Sortav (Blessing 1995)
;
_exptl_crystal_colour 'pale yellow'
_exptl_crystal_density_diffrn 1.412
_exptl_crystal_density_method 'not measured'
_exptl_crystal_description sphere
_exptl_crystal_F_000 444
_exptl_crystal_size_max 0.50
_exptl_crystal_size_mid 0.50
_exptl_crystal_size_min 0.50
_refine_diff_density_max 0.209
_refine_diff_density_min -0.251
_refine_diff_density_rms 0.044
_refine_ls_abs_structure_details 'Flack H D (1983), Acta Cryst. A39, 876-881'
_refine_ls_abs_structure_Flack -0.005(9)
_refine_ls_extinction_method none
_refine_ls_goodness_of_fit_ref 1.033
_refine_ls_hydrogen_treatment mixed
_refine_ls_matrix_type full
_refine_ls_number_parameters 245
_refine_ls_number_reflns 5750
_refine_ls_number_restraints 1
_refine_ls_restrained_S_all 1.033
_refine_ls_R_factor_all 0.0345
_refine_ls_R_factor_gt 0.0272
_refine_ls_shift/su_max 0.002
_refine_ls_shift/su_mean 0.000
_refine_ls_structure_factor_coef Fsqd
_refine_ls_weighting_details 'calc w=1/[\s^2^(Fo^2^)+(0.0276P)^2^+0.1365P] where P=(Fo^2^+2Fc^2^)/3'
_refine_ls_weighting_scheme calc
_refine_ls_wR_factor_gt 0.0576
_refine_ls_wR_factor_ref 0.0603
_reflns_number_gt 5205
_reflns_number_total 5750
_reflns_threshold_expression >2sigma(I)
_cod_data_source_file ol201057r_si_002.cif
_cod_data_source_block h10sel5
_cod_original_sg_symbol_H-M 'P 21'
_cod_database_code 1502231

loop_
_symmetry_equiv_pos_as_xyz
'x, y, z'
'-x, y+1/2, -z'

loop_
_atom_site_label
_atom_site_type_symbol
_atom_site_fract_x
_atom_site_fract_y
_atom_site_fract_z
_atom_site_U_iso_or_equiv
_atom_site_adp_type
_atom_site_occupancy
_atom_site_symmetry_multiplicity
_atom_site_calc_flag
_atom_site_refinement_flags
Fe Fe 0.774936(18) 0.79862(4) 0.906444(14) 0.02361(6) Uani 1 1 d .
O1 O 0.87036(13) 0.99715(19) 0.58952(9) 0.0377(3) Uani 1 1 d .
O2 O 0.85917(10) 1.3040(2) 0.65226(8) 0.0329(2) Uani 1 1 d .
O3 O 0.65711(10) 1.20743(17) 0.74079(9) 0.0284(2) Uani 1 1 d .
H3A H 0.583(2) 1.144(4) 0.7407(15) 0.042(6) Uiso 1 1 d .
C1 C 0.67915(12) 0.8499(2) 0.70492(10) 0.0196(3) Uani 1 1 d .
H1 H 0.6890 0.8162 0.6357 0.024 Uiso 1 1 calc R
C2 C 0.73615(13) 0.6870(2) 0.76701(10) 0.0214(3) Uani 1 1 d .
H2 H 0.6941 0.5539 0.7626 0.026 Uiso 1 1 calc R
C3 C 0.86718(14) 0.6856(2) 0.79220(10) 0.0246(3) Uani 1 1 d .
H3 H 0.9162 0.5678 0.7894 0.030 Uiso 1 1 calc R
C4 C 0.91857(14) 0.8700(3) 0.82133(11) 0.0261(3) Uani 1 1 d .
H4 H 1.0040 0.8861 0.8415 0.031 Uiso 1 1 calc R
C5 C 0.83133(14) 1.0308(2) 0.81791(11) 0.0243(3) Uani 1 1 d .
H5 H 0.8587 1.1571 0.8507 0.029 Uiso 1 1 calc R
C6 C 0.74450(13) 1.0524(2) 0.72817(11) 0.0214(3) Uani 1 1 d .
C7 C 0.82985(14) 1.1113(2) 0.64680(11) 0.0232(3) Uani 1 1 d .
C8 C 0.95073(17) 1.3747(3) 0.58701(13) 0.0356(4) Uani 1 1 d .
H8A H 1.0331 1.3200 0.6062 0.053 Uiso 1 1 calc R
H8B H 0.9542 1.5207 0.5892 0.053 Uiso 1 1 calc R
H8C H 0.9270 1.3312 0.5215 0.053 Uiso 1 1 calc R
O4 O 0.54920(9) 0.87639(16) 0.72177(8) 0.0225(2) Uani 1 1 d .
Si Si 0.43266(4) 0.71480(6) 0.70275(3) 0.02009(8) Uani 1 1 d .
C11 C 0.46258(16) 0.5621(3) 0.59470(12) 0.0316(4) Uani 1 1 d .
H11A H 0.4768 0.6504 0.5402 0.047 Uiso 1 1 calc R
H11B H 0.3901 0.4767 0.5794 0.047 Uiso 1 1 calc R
H11C H 0.5367 0.4788 0.6076 0.047 Uiso 1 1 calc R
C12 C 0.41647(17) 0.5531(3) 0.81003(12) 0.0317(3) Uani 1 1 d .
H12A H 0.4934 0.4759 0.8218 0.048 Uiso 1 1 calc R
H12B H 0.3458 0.4618 0.7986 0.048 Uiso 1 1 calc R
H12C H 0.4017 0.6365 0.8662 0.048 Uiso 1 1 calc R
C13 C 0.29005(13) 0.8769(2) 0.68324(11) 0.0237(3) Uani 1 1 d .
C14 C 0.30328(17) 1.0092(3) 0.59443(14) 0.0374(4) Uani 1 1 d .
H14A H 0.3076 0.9250 0.5372 0.056 Uiso 1 1 calc R
H14B H 0.3798 1.0889 0.6023 0.056 Uiso 1 1 calc R
H14C H 0.2308 1.0982 0.5872 0.056 Uiso 1 1 calc R
C15 C 0.27098(17) 1.0080(3) 0.77176(14) 0.0378(4) Uani 1 1 d .
H15A H 0.3439 1.0947 0.7830 0.057 Uiso 1 1 calc R
H15B H 0.2609 0.9229 0.8281 0.057 Uiso 1 1 calc R
H15C H 0.1959 1.0901 0.7607 0.057 Uiso 1 1 calc R
C16 C 0.17471(14) 0.7417(3) 0.66730(12) 0.0299(4) Uani 1 1 d .
H16A H 0.1001 0.8243 0.6552 0.045 Uiso 1 1 calc R
H16B H 0.1642 0.6598 0.7247 0.045 Uiso 1 1 calc R
H16C H 0.1864 0.6548 0.6118 0.045 Uiso 1 1 calc R
C10 C 0.85421(16) 0.8892(3) 1.01331(13) 0.0392(4) Uani 1 1 d .
O10 O 0.90446(15) 0.9473(3) 1.08229(10) 0.0643(5) Uani 1 1 d .
C20 C 0.62509(15) 0.9106(3) 0.92549(11) 0.0297(3) Uani 1 1 d .
O20 O 0.53279(12) 0.9859(2) 0.94077(9) 0.0419(3) Uani 1 1 d .
C30 C 0.75361(19) 0.5544(3) 0.95676(12) 0.0348(4) Uani 1 1 d .
O30 O 0.74166(17) 0.3965(2) 0.98452(10) 0.0531(4) Uani 1 1 d .

loop_
_atom_site_aniso_label
_atom_site_aniso_U_11
_atom_site_aniso_U_22
_atom_site_aniso_U_33
_atom_site_aniso_U_23
_atom_site_aniso_U_13
_atom_site_aniso_U_12
Fe 0.02058(9) 0.02830(10) 0.02217(9) -0.00211(10) 0.00335(7) -0.00177(9)
O1 0.0400(7) 0.0321(7) 0.0430(7) -0.0037(5) 0.0216(6) -0.0033(5)
O2 0.0376(6) 0.0284(5) 0.0337(5) -0.0020(6) 0.0118(4) -0.0158(6)
O3 0.0209(5) 0.0191(5) 0.0457(7) -0.0041(5) 0.0084(5) 0.0003(4)
C1 0.0139(6) 0.0202(7) 0.0251(7) -0.0027(5) 0.0042(5) -0.0018(5)
C2 0.0202(7) 0.0198(7) 0.0246(7) -0.0022(5) 0.0041(5) 0.0004(5)
C3 0.0213(7) 0.0295(8) 0.0234(7) -0.0018(6) 0.0049(6) 0.0054(6)
C4 0.0164(6) 0.0380(8) 0.0240(7) -0.0003(6) 0.0035(6) -0.0014(6)
C5 0.0220(7) 0.0267(8) 0.0245(7) -0.0044(6) 0.0050(6) -0.0075(6)
C6 0.0187(7) 0.0183(6) 0.0274(7) -0.0025(5) 0.0045(6) -0.0001(5)
C7 0.0182(7) 0.0254(7) 0.0260(7) 0.0017(6) 0.0006(6) -0.0029(6)
C8 0.0339(9) 0.0413(9) 0.0320(8) 0.0038(7) 0.0051(7) -0.0171(8)
O4 0.0140(4) 0.0210(5) 0.0328(5) -0.0022(4) 0.0032(4) -0.0011(4)
Si 0.01703(17) 0.01909(17) 0.02439(18) -0.00189(16) 0.00361(14) -0.00331(14)
C11 0.0308(9) 0.0295(8) 0.0352(8) -0.0085(7) 0.0068(7) -0.0015(7)
C12 0.0302(8) 0.0281(8) 0.0370(9) 0.0047(7) 0.0043(7) -0.0033(7)
C13 0.0183(6) 0.0260(7) 0.0272(7) -0.0019(6) 0.0039(6) -0.0024(6)
C14 0.0248(8) 0.0397(10) 0.0481(10) 0.0153(8) 0.0056(7) 0.0012(7)
C15 0.0257(8) 0.0402(10) 0.0473(10) -0.0168(8) 0.0007(7) 0.0067(7)
C16 0.0179(7) 0.0393(10) 0.0326(8) 0.0003(6) 0.0022(6) -0.0066(6)
C10 0.0289(8) 0.0591(12) 0.0299(9) -0.0033(8) 0.0047(7) -0.0064(9)
O10 0.0484(9) 0.1077(15) 0.0359(7) -0.0164(9) -0.0069(7) -0.0209(9)
C20 0.0298(8) 0.0359(9) 0.0237(7) -0.0067(6) 0.0045(6) -0.0054(7)
O20 0.0290(6) 0.0614(9) 0.0359(6) -0.0129(6) 0.0081(5) 0.0081(6)
C30 0.0411(10) 0.0386(10) 0.0253(8) 0.0028(7) 0.0093(7) 0.0032(8)
O30 0.0845(11) 0.0379(8) 0.0385(7) 0.0082(6) 0.0208(7) 0.0024(8)

loop_
_atom_type_symbol
_atom_type_description
_atom_type_scat_dispersion_real
_atom_type_scat_dispersion_imag
_atom_type_scat_source
C C 0.0033 0.0016 'International Tables Vol C Tables 4.2.6.8 and 6.1.1.4'
H H 0.0000 0.0000 'International Tables Vol C Tables 4.2.6.8 and 6.1.1.4'
O O 0.0106 0.0060 'International Tables Vol C Tables 4.2.6.8 and 6.1.1.4'
Si Si 0.0817 0.0704 'International Tables Vol C Tables 4.2.6.8 and 6.1.1.4'
Fe Fe 0.3463 0.8444 'International Tables Vol C Tables 4.2.6.8 and 6.1.1.4'

loop_
_geom_angle_atom_site_label_1
_geom_angle_atom_site_label_2
_geom_angle_atom_site_label_3
_geom_angle
C10 Fe C30 92.78(9)
C10 Fe C20 97.35(8)
C30 Fe C20 101.06(9)
C10 Fe C4 93.60(7)
C30 Fe C4 123.50(8)
C20 Fe C4 133.43(8)
C10 Fe C3 122.95(7)
C30 Fe C3 92.32(7)
C20 Fe C3 136.90(7)
C4 Fe C3 40.11(7)
C10 Fe C5 95.72(8)
C30 Fe C5 162.12(7)
C20 Fe C5 93.44(7)
C4 Fe C5 40.33(6)
C3 Fe C5 69.86(6)
C10 Fe C2 162.96(7)
C30 Fe C2 90.74(7)
C20 Fe C2 98.33(6)
C4 Fe C2 70.68(6)
C3 Fe C2 40.19(6)
C5 Fe C2 76.73(6)
C7 O2 C8 116.53(14)
C6 O3 H3A 103.7(15)
O4 C1 C2 111.52(11)
O4 C1 C6 106.80(11)
C2 C1 C6 110.32(12)
O4 C1 H1 109.4
C2 C1 H1 109.4
C6 C1 H1 109.4
C3 C2 C1 120.86(13)
C3 C2 Fe 68.06(8)
C1 C2 Fe 109.27(9)
C3 C2 H2 116.3
C1 C2 H2 116.3
Fe C2 H2 116.3
C4 C3 C2 115.57(14)
C4 C3 Fe 69.39(9)
C2 C3 Fe 71.75(8)
C4 C3 H3 122.2
C2 C3 H3 122.2
Fe C3 H3 128.6
C3 C4 C5 114.09(13)
C3 C4 Fe 70.50(9)
C5 C4 Fe 71.74(9)
C3 C4 H4 123.0
C5 C4 H4 123.0
Fe C4 H4 126.5
C4 C5 C6 118.13(13)
C4 C5 Fe 67.93(9)
C6 C5 Fe 111.79(10)
C4 C5 H5 116.6
C6 C5 H5 116.6
Fe C5 H5 116.6
O3 C6 C5 110.40(12)
O3 C6 C7 108.74(12)
C5 C6 C7 105.49(12)
O3 C6 C1 111.94(12)
C5 C6 C1 109.77(12)
C7 C6 C1 110.32(12)
O1 C7 O2 124.41(14)
O1 C7 C6 124.77(14)
O2 C7 C6 110.68(13)
O2 C8 H8A 109.5
O2 C8 H8B 109.5
H8A C8 H8B 109.5
O2 C8 H8C 109.5
H8A C8 H8C 109.5
H8B C8 H8C 109.5
C1 O4 Si 128.31(9)
O4 Si C11 109.34(7)
O4 Si C12 110.37(7)
C11 Si C12 110.81(8)
O4 Si C13 104.13(6)
C11 Si C13 111.68(8)
C12 Si C13 110.31(7)
Si C11 H11A 109.5
Si C11 H11B 109.5
H11A C11 H11B 109.5
Si C11 H11C 109.5
H11A C11 H11C 109.5
H11B C11 H11C 109.5
Si C12 H12A 109.5
Si C12 H12B 109.5
H12A C12 H12B 109.5
Si C12 H12C 109.5
H12A C12 H12C 109.5
H12B C12 H12C 109.5
C14 C13 C15 109.71(15)
C14 C13 C16 109.11(13)
C15 C13 C16 108.51(13)
C14 C13 Si 110.22(11)
C15 C13 Si 110.56(11)
C16 C13 Si 108.68(11)
C13 C14 H14A 109.5
C13 C14 H14B 109.5
H14A C14 H14B 109.5
C13 C14 H14C 109.5
H14A C14 H14C 109.5
H14B C14 H14C 109.5
C13 C15 H15A 109.5
C13 C15 H15B 109.5
H15A C15 H15B 109.5
C13 C15 H15C 109.5
H15A C15 H15C 109.5
H15B C15 H15C 109.5
C13 C16 H16A 109.5
C13 C16 H16B 109.5
H16A C16 H16B 109.5
C13 C16 H16C 109.5
H16A C16 H16C 109.5
H16B C16 H16C 109.5
O10 C10 Fe 179.57(17)
O20 C20 Fe 177.00(15)
O30 C30 Fe 176.77(16)

loop_
_geom_bond_atom_site_label_1
_geom_bond_atom_site_label_2
_geom_bond_distance
Fe C10 1.7853(18)
Fe C30 1.7991(19)
Fe C20 1.8016(17)
Fe C4 2.0411(15)
Fe C3 2.0556(15)
Fe C5 2.0916(16)
Fe C2 2.1046(14)
O1 C7 1.2008(19)
O2 C7 1.331(2)
O2 C8 1.4467(19)
O3 C6 1.4145(18)
O3 H3A 0.90(2)
C1 O4 1.4323(16)
C1 C2 1.505(2)
C1 C6 1.5540(19)
C1 H1 1.0000
C2 C3 1.430(2)
C2 H2 1.0000
C3 C4 1.405(2)
C3 H3 0.9500
C4 C5 1.425(2)
C4 H4 0.9500
C5 C6 1.530(2)
C5 H5 1.0000
C6 C7 1.540(2)
C8 H8A 0.9800
C8 H8B 0.9800
C8 H8C 0.9800
O4 Si 1.6641(11)
Si C11 1.8600(17)
Si C12 1.8604(17)
Si C13 1.8832(16)
C11 H11A 0.9800
C11 H11B 0.9800
C11 H11C 0.9800
C12 H12A 0.9800
C12 H12B 0.9800
C12 H12C 0.9800
C13 C14 1.534(2)
C13 C15 1.535(2)
C13 C16 1.540(2)
C14 H14A 0.9800
C14 H14B 0.9800
C14 H14C 0.9800
C15 H15A 0.9800
C15 H15B 0.9800
C15 H15C 0.9800
C16 H16A 0.9800
C16 H16B 0.9800
C16 H16C 0.9800
C10 O10 1.148(2)
C20 O20 1.138(2)
C30 O30 1.136(2)
